data_1507407
loop_
_publ_author_name
'Ma, Yudao'
'Song, Chun'
'Jiang, Wei'
'Xue, Guoping'
'Cannon, John F.'
'Wang, Xiaomei'
'Andrus, Merritt B.'

_publ_section_title
;
 Borylation of aryldiazonium ions with N-heterocyclic carbene-palladium
 catalysts formed without added base.
;
_journal_issue 24
_journal_name_full 'Organic letters'
_journal_page_first 4635
_journal_page_last 4638
_journal_paper_doi 10.1021/ol035857q
_journal_volume 5
_journal_year 2003
_chemical_formula_moiety 'C54 H76 I4 N4 Pd2'
_chemical_formula_sum 'C54 H76 I4 N4 Pd2'
_chemical_formula_weight 1501.59
_chemical_name_systematic ?
_space_group_IT_number 2
_symmetry_cell_setting triclinic
_symmetry_space_group_name_Hall '-P 1'
_symmetry_space_group_name_H-M 'P -1'
_atom_sites_solution_hydrogens geom
_atom_sites_solution_primary direct
_atom_sites_solution_secondary difmap
_audit_creation_method SHELXL-97
_cell_angle_alpha 110.479(10)
_cell_angle_beta 93.757(11)
_cell_angle_gamma 104.671(12)
_cell_formula_units_Z 1
_cell_length_a 10.3173(16)
_cell_length_b 12.3785(17)
_cell_length_c 12.5477(17)
_cell_measurement_reflns_used 63
_cell_measurement_temperature 296(2)
_cell_measurement_theta_max 14.00
_cell_measurement_theta_min 4.78
_cell_volume 1431.1(4)
_computing_cell_refinement 'Bruker XSCANS'
_computing_data_collection 'Bruker XSCANS'
_computing_data_reduction 'Bruker SHELXTL'
_computing_molecular_graphics 'Bruker SHELXTL'
_computing_publication_material 'Bruker SHELXTL'
_computing_structure_refinement 'SHELXL-97 (Sheldrick, 1997)'
_computing_structure_solution 'SHELXS-97 (Sheldrick, 1990)'
_diffrn_ambient_temperature 296(2)
_diffrn_measured_fraction_theta_full 0.974
_diffrn_measured_fraction_theta_max 0.974
_diffrn_measurement_device_type 'Bruker P4'
_diffrn_measurement_method '2\q/\w scans'
_diffrn_radiation_monochromator graphite
_diffrn_radiation_source 'fine-focus sealed tube'
_diffrn_radiation_type MoK\a
_diffrn_radiation_wavelength 0.71073
_diffrn_reflns_av_R_equivalents 0.0300
_diffrn_reflns_av_sigmaI/netI 0.0376
_diffrn_reflns_limit_h_max 1
_diffrn_reflns_limit_h_min -13
_diffrn_reflns_limit_k_max 14
_diffrn_reflns_limit_k_min -14
_diffrn_reflns_limit_l_max 16
_diffrn_reflns_limit_l_min -16
_diffrn_reflns_number 7494
_diffrn_reflns_theta_full 27.50
_diffrn_reflns_theta_max 27.50
_diffrn_reflns_theta_min 2.33
_diffrn_standards_interval_count 97
_diffrn_standards_number 3
_exptl_absorpt_coefficient_mu 2.822
_exptl_absorpt_correction_T_max 0.5511
_exptl_absorpt_correction_T_min 0.4815
_exptl_absorpt_correction_type empirical
_exptl_crystal_colour RED-ORANGE
_exptl_crystal_density_diffrn 1.742
_exptl_crystal_density_meas 0
_exptl_crystal_density_method 'not measured'
_exptl_crystal_description NEEDLE
_exptl_crystal_F_000 732
_exptl_crystal_size_max 0.74
_exptl_crystal_size_mid 0.18
_exptl_crystal_size_min 0.16
_refine_diff_density_max 0.857
_refine_diff_density_min -0.535
_refine_diff_density_rms 0.111
_refine_ls_extinction_method none
_refine_ls_goodness_of_fit_ref 1.014
_refine_ls_hydrogen_treatment mixed
_refine_ls_matrix_type full
_refine_ls_number_parameters 297
_refine_ls_number_reflns 6421
_refine_ls_number_restraints 0
_refine_ls_restrained_S_all 1.014
_refine_ls_R_factor_all 0.0405
_refine_ls_R_factor_gt 0.0298
_refine_ls_shift/su_max 0.005
_refine_ls_shift/su_mean 0.000
_refine_ls_structure_factor_coef Fsqd
_refine_ls_weighting_details 'calc w=1/[\s^2^(Fo^2^)+(0.0340P)^2^+0.7335P] where P=(Fo^2^+2Fc^2^)/3'
_refine_ls_weighting_scheme calc
_refine_ls_wR_factor_gt 0.0739
_refine_ls_wR_factor_ref 0.0789
_reflns_number_gt 5370
_reflns_number_total 6421
_reflns_threshold_expression >2sigma(I)
_cod_data_source_file ol035857qrom20030924_034343.cif
_cod_data_source_block PdI2-5
_cod_depositor_comments
;
The following automatic conversions were performed:

'_symmetry_cell_setting' value 'Triclinic' changed to 'triclinic'
according to /home/saulius/struct/CIF-dictionaries/cif_core.dic
dictionary named 'cif_core.dic' version 2.4.1 from 2010-06-29.

Automatic conversion script
Id: cif_fix_values 1715 2011-07-08 13:25:40Z adriana 
;
_cod_original_sg_symbol_H-M P-1
_cod_database_code 1507407

loop_
_symmetry_equiv_pos_as_xyz
'x, y, z'
'-x, -y, -z'

loop_
_atom_site_label
_atom_site_type_symbol
_atom_site_fract_x
_atom_site_fract_y
_atom_site_fract_z
_atom_site_U_iso_or_equiv
_atom_site_adp_type
_atom_site_occupancy
_atom_site_symmetry_multiplicity
_atom_site_calc_flag
_atom_site_refinement_flags
Pd1 Pd 0.93087(2) 0.338620(19) 0.383433(19) 0.03409(7) Uani 1 1 d .
I1 I 1.05620(3) 0.17815(2) 0.29537(2) 0.05417(8) Uani 1 1 d .
I2 I 1.16652(2) 0.49003(2) 0.50365(2) 0.05218(8) Uani 1 1 d .
N1 N 0.6756(3) 0.1387(2) 0.3221(2) 0.0353(5) Uani 1 1 d .
N2 N 0.6571(2) 0.2641(2) 0.2410(2) 0.0341(5) Uani 1 1 d .
C1 C 0.7434(3) 0.2362(2) 0.3050(2) 0.0317(6) Uani 1 1 d .
C2 C 0.5284(3) 0.1073(3) 0.2832(3) 0.0445(7) Uani 1 1 d .
H2A H 0.4822 0.1382 0.3469 0.053 Uiso 1 1 calc R
H2B H 0.4878 0.0207 0.2450 0.053 Uiso 1 1 calc R
C3 C 0.5250(3) 0.1698(3) 0.2000(3) 0.0453(8) Uani 1 1 d .
H3A H 0.5183 0.1152 0.1211 0.054 Uiso 1 1 calc R
H3B H 0.4501 0.2045 0.2051 0.054 Uiso 1 1 calc R
C4 C 0.7279(3) 0.0627(3) 0.3666(3) 0.0393(7) Uani 1 1 d .
C5 C 0.7612(4) 0.0951(3) 0.4851(3) 0.0481(8) Uani 1 1 d .
C6 C 0.8064(5) 0.0143(4) 0.5204(4) 0.0659(11) Uani 1 1 d .
H6 H 0.8313 0.0336 0.5989 0.079 Uiso 1 1 calc R
C7 C 0.8155(5) -0.0917(4) 0.4442(4) 0.0727(13) Uani 1 1 d .
H7 H 0.8467 -0.1435 0.4708 0.087 Uiso 1 1 calc R
C8 C 0.7789(4) -0.1224(3) 0.3287(4) 0.0625(10) Uani 1 1 d .
H8 H 0.7845 -0.1958 0.2773 0.075 Uiso 1 1 calc R
C9 C 0.7337(4) -0.0473(3) 0.2861(3) 0.0462(8) Uani 1 1 d .
C10 C 0.6930(4) -0.0872(3) 0.1568(3) 0.0550(9) Uani 1 1 d .
H10 H 0.6739 -0.0199 0.1414 0.066 Uiso 1 1 calc R
C11 C 0.5642(5) -0.1944(4) 0.1110(4) 0.0704(12) Uani 1 1 d .
H11A H 0.5793 -0.2600 0.1289 0.106 Uiso 1 1 calc R
H11B H 0.5418 -0.2193 0.0289 0.106 Uiso 1 1 calc R
H11C H 0.4907 -0.1713 0.1465 0.106 Uiso 1 1 calc R
C12 C 0.8034(5) -0.1215(5) 0.0904(4) 0.0888(16) Uani 1 1 d .
H12A H 0.8837 -0.0535 0.1154 0.133 Uiso 1 1 calc R
H12B H 0.7727 -0.1456 0.0094 0.133 Uiso 1 1 calc R
H12C H 0.8238 -0.1873 0.1045 0.133 Uiso 1 1 calc R
C13 C 0.7475(4) 0.2087(4) 0.5730(3) 0.0574(10) Uani 1 1 d .
H13 H 0.7236 0.2567 0.5314 0.069 Uiso 1 1 calc R
C14 C 0.6321(6) 0.1799(5) 0.6384(5) 0.0906(16) Uani 1 1 d .
H14A H 0.5478 0.1402 0.5853 0.136 Uiso 1 1 calc R
H14B H 0.6264 0.2535 0.6955 0.136 Uiso 1 1 calc R
H14C H 0.6496 0.1280 0.6756 0.136 Uiso 1 1 calc R
C15 C 0.8794(6) 0.2852(4) 0.6570(4) 0.0881(16) Uani 1 1 d .
H15A H 0.9037 0.2414 0.7011 0.132 Uiso 1 1 calc R
H15B H 0.8672 0.3590 0.7082 0.132 Uiso 1 1 calc R
H15C H 0.9505 0.3033 0.6147 0.132 Uiso 1 1 calc R
C16 C 0.6872(3) 0.3517(3) 0.1874(2) 0.0351(6) Uani 1 1 d .
C17 C 0.6172(4) 0.4381(3) 0.2110(3) 0.0441(7) Uani 1 1 d .
C18 C 0.6367(5) 0.5139(4) 0.1500(4) 0.0680(12) Uani 1 1 d .
H18 H 0.5914 0.5723 0.1641 0.082 Uiso 1 1 calc R
C19 C 0.7212(6) 0.5045(4) 0.0699(5) 0.0803(15) Uani 1 1 d .
H19 H 0.7323 0.5559 0.0299 0.096 Uiso 1 1 calc R
C20 C 0.7887(4) 0.4208(4) 0.0487(4) 0.0650(11) Uani 1 1 d .
H20 H 0.8471 0.4168 -0.0050 0.078 Uiso 1 1 calc R
C21 C 0.7734(4) 0.3400(3) 0.1050(3) 0.0458(8) Uani 1 1 d .
C22 C 0.8465(4) 0.2459(4) 0.0712(3) 0.0579(10) Uani 1 1 d .
H22 H 0.8435 0.2118 0.1311 0.069 Uiso 1 1 calc R
C23 C 0.9961(5) 0.3001(7) 0.0695(6) 0.109(2) Uani 1 1 d .
H23A H 1.0035 0.3330 0.0105 0.164 Uiso 1 1 calc R
H23B H 1.0410 0.2385 0.0536 0.164 Uiso 1 1 calc R
H23C H 1.0380 0.3630 0.1431 0.164 Uiso 1 1 calc R
C24 C 0.7752(7) 0.1426(5) -0.0417(4) 0.108(2) Uani 1 1 d .
H24A H 0.6857 0.1034 -0.0332 0.163 Uiso 1 1 calc R
H24B H 0.8263 0.0855 -0.0619 0.163 Uiso 1 1 calc R
H24C H 0.7685 0.1735 -0.1015 0.163 Uiso 1 1 calc R
C25 C 0.5164(4) 0.4520(3) 0.2928(3) 0.0506(8) Uani 1 1 d .
H25 H 0.5216 0.4007 0.3364 0.061 Uiso 1 1 calc R
C26 C 0.3728(4) 0.4098(4) 0.2271(4) 0.0682(11) Uani 1 1 d .
H26A H 0.3632 0.4629 0.1887 0.102 Uiso 1 1 calc R
H26B H 0.3096 0.4104 0.2799 0.102 Uiso 1 1 calc R
H26C H 0.3548 0.3293 0.1708 0.102 Uiso 1 1 calc R
C27 C 0.5442(5) 0.5815(4) 0.3796(4) 0.0720(12) Uani 1 1 d .
H27A H 0.6382 0.6130 0.4149 0.108 Uiso 1 1 calc R
H27B H 0.4883 0.5820 0.4379 0.108 Uiso 1 1 calc R
H27C H 0.5234 0.6306 0.3403 0.108 Uiso 1 1 calc R

loop_
_atom_site_aniso_label
_atom_site_aniso_U_11
_atom_site_aniso_U_22
_atom_site_aniso_U_33
_atom_site_aniso_U_23
_atom_site_aniso_U_13
_atom_site_aniso_U_12
Pd1 0.03170(12) 0.03230(12) 0.03209(11) 0.00945(9) 0.00100(9) 0.00414(9)
I1 0.05115(14) 0.04540(14) 0.06271(15) 0.01472(11) 0.00421(11) 0.01841(10)
I2 0.03310(11) 0.04662(13) 0.05354(14) -0.00363(10) -0.00054(9) 0.00687(9)
N1 0.0345(13) 0.0316(12) 0.0388(13) 0.0170(10) 0.0018(10) 0.0038(10)
N2 0.0321(12) 0.0304(12) 0.0373(12) 0.0165(10) -0.0001(10) 0.0013(10)
C1 0.0332(14) 0.0290(13) 0.0298(13) 0.0093(11) 0.0040(11) 0.0071(11)
C2 0.0359(16) 0.0422(17) 0.0572(19) 0.0279(15) 0.0030(14) 0.0029(13)
C3 0.0384(16) 0.0359(16) 0.0520(18) 0.0187(14) -0.0095(14) -0.0040(13)
C4 0.0408(16) 0.0364(16) 0.0449(16) 0.0241(13) 0.0048(13) 0.0070(13)
C5 0.052(2) 0.0477(19) 0.0470(18) 0.0262(16) 0.0035(15) 0.0077(16)
C6 0.074(3) 0.069(3) 0.059(2) 0.038(2) -0.008(2) 0.015(2)
C7 0.081(3) 0.062(3) 0.088(3) 0.042(2) -0.003(3) 0.029(2)
C8 0.068(3) 0.044(2) 0.077(3) 0.0248(19) -0.001(2) 0.0193(19)
C9 0.0468(18) 0.0378(17) 0.0555(19) 0.0218(15) 0.0066(16) 0.0099(14)
C10 0.072(3) 0.0368(18) 0.054(2) 0.0142(15) 0.0114(19) 0.0167(17)
C11 0.070(3) 0.067(3) 0.063(2) 0.019(2) -0.003(2) 0.013(2)
C12 0.080(3) 0.075(3) 0.079(3) 0.000(3) 0.026(3) 0.008(3)
C13 0.080(3) 0.057(2) 0.0415(18) 0.0269(17) 0.0153(18) 0.017(2)
C14 0.110(4) 0.100(4) 0.092(4) 0.054(3) 0.050(3) 0.047(3)
C15 0.112(4) 0.074(3) 0.052(2) 0.012(2) -0.008(3) 0.006(3)
C16 0.0357(15) 0.0326(14) 0.0355(14) 0.0166(12) 0.0023(12) 0.0033(12)
C17 0.0492(19) 0.0370(16) 0.0498(18) 0.0218(14) 0.0073(15) 0.0115(14)
C18 0.081(3) 0.057(2) 0.089(3) 0.048(2) 0.025(3) 0.029(2)
C19 0.100(4) 0.079(3) 0.104(4) 0.075(3) 0.041(3) 0.035(3)
C20 0.063(3) 0.082(3) 0.068(3) 0.048(2) 0.028(2) 0.019(2)
C21 0.0422(18) 0.054(2) 0.0440(17) 0.0246(16) 0.0053(14) 0.0117(15)
C22 0.059(2) 0.082(3) 0.0446(19) 0.0278(19) 0.0153(17) 0.034(2)
C23 0.071(3) 0.182(7) 0.134(5) 0.102(5) 0.056(4) 0.068(4)
C24 0.157(6) 0.106(4) 0.063(3) 0.010(3) 0.003(3) 0.077(4)
C25 0.052(2) 0.0468(19) 0.056(2) 0.0198(16) 0.0117(17) 0.0202(16)
C26 0.054(2) 0.074(3) 0.077(3) 0.024(2) 0.013(2) 0.024(2)
C27 0.079(3) 0.059(3) 0.078(3) 0.016(2) 0.014(2) 0.036(2)

loop_
_atom_type_symbol
_atom_type_description
_atom_type_scat_dispersion_real
_atom_type_scat_dispersion_imag
_atom_type_scat_source
C C 0.0033 0.0016 'International Tables Vol C Tables 4.2.6.8 and 6.1.1.4'
H H 0.0000 0.0000 'International Tables Vol C Tables 4.2.6.8 and 6.1.1.4'
N N 0.0061 0.0033 'International Tables Vol C Tables 4.2.6.8 and 6.1.1.4'
Pd Pd -0.9988 1.0072 'International Tables Vol C Tables 4.2.6.8 and 6.1.1.4'
I I -0.4742 1.8119 'International Tables Vol C Tables 4.2.6.8 and 6.1.1.4'

loop_
_geom_angle_atom_site_label_1
_geom_angle_atom_site_label_2
_geom_angle_atom_site_label_3
_geom_angle
_geom_angle_site_symmetry_1
_geom_angle_site_symmetry_3
C1 Pd1 I2 89.45(8) . 2_766
C1 Pd1 I1 97.57(8) . .
I2 Pd1 I1 171.816(12) 2_766 .
C1 Pd1 I2 173.64(8) . .
I2 Pd1 I2 84.386(17) 2_766 .
I1 Pd1 I2 88.460(17) . .
Pd1 I2 Pd1 95.614(17) 2_766 .
C1 N1 C4 128.8(3) . .
C1 N1 C2 111.4(2) . .
C4 N1 C2 119.7(2) . .
C1 N2 C16 128.7(2) . .
C1 N2 C3 111.1(2) . .
C16 N2 C3 118.2(2) . .
N1 C1 N2 108.5(2) . .
N1 C1 Pd1 125.1(2) . .
N2 C1 Pd1 125.7(2) . .
N1 C2 C3 101.5(2) . .
N2 C3 C2 101.5(2) . .
C5 C4 C9 122.5(3) . .
C5 C4 N1 120.3(3) . .
C9 C4 N1 117.0(3) . .
C4 C5 C6 116.4(4) . .
C4 C5 C13 123.5(3) . .
C6 C5 C13 120.1(3) . .
C7 C6 C5 122.2(4) . .
C6 C7 C8 120.0(4) . .
C7 C8 C9 121.6(4) . .
C8 C9 C4 117.2(3) . .
C8 C9 C10 119.1(3) . .
C4 C9 C10 123.7(3) . .
C12 C10 C9 112.8(4) . .
C12 C10 C11 108.5(3) . .
C9 C10 C11 110.9(3) . .
C5 C13 C15 112.6(4) . .
C5 C13 C14 110.8(4) . .
C15 C13 C14 110.5(4) . .
C17 C16 C21 122.0(3) . .
C17 C16 N2 118.1(3) . .
C21 C16 N2 119.6(3) . .
C18 C17 C16 117.5(3) . .
C18 C17 C25 117.0(3) . .
C16 C17 C25 125.4(3) . .
C19 C18 C17 121.4(4) . .
C20 C19 C18 120.3(4) . .
C19 C20 C21 122.0(4) . .
C20 C21 C16 116.9(3) . .
C20 C21 C22 118.2(3) . .
C16 C21 C22 124.9(3) . .
C21 C22 C24 111.8(4) . .
C21 C22 C23 111.9(4) . .
C24 C22 C23 112.2(4) . .
C17 C25 C26 110.8(3) . .
C17 C25 C27 113.5(3) . .
C26 C25 C27 108.6(3) . .

loop_
_geom_bond_atom_site_label_1
_geom_bond_atom_site_label_2
_geom_bond_distance
_geom_bond_site_symmetry_2
Pd1 C1 1.989(3) .
Pd1 I2 2.5844(5) 2_766
Pd1 I1 2.6060(5) .
Pd1 I2 2.6329(6) .
I2 Pd1 2.5844(5) 2_766
N1 C1 1.328(4) .
N1 C4 1.440(4) .
N1 C2 1.472(4) .
N2 C1 1.346(4) .
N2 C16 1.447(4) .
N2 C3 1.472(4) .
C2 C3 1.504(4) .
C4 C5 1.390(4) .
C4 C9 1.402(5) .
C5 C6 1.391(5) .
C5 C13 1.499(5) .
C6 C7 1.357(6) .
C7 C8 1.364(6) .
C8 C9 1.378(5) .
C9 C10 1.517(5) .
C10 C12 1.515(6) .
C10 C11 1.526(6) .
C13 C15 1.524(6) .
C13 C14 1.528(6) .
C16 C17 1.396(5) .
C16 C21 1.400(5) .
C17 C18 1.391(5) .
C17 C25 1.507(5) .
C18 C19 1.367(6) .
C19 C20 1.350(6) .
C20 C21 1.398(5) .
C21 C22 1.500(5) .
C22 C24 1.518(6) .
C22 C23 1.524(6) .
C25 C26 1.514(5) .
C25 C27 1.530(5) .
